data_7208526
loop_
_publ_author_name
'Zhou, Hong'
'Pan, Zhi-Quan'
'Ni, Wen-Hao'
'Wei, Lai'
'Huang, Qi-Mao'

_publ_section_title
;
 Coordination polymers of polyamine and macrocycles controlled by
 pyridine-containing arms
;
_journal_issue 19
_journal_name_full CrystEngComm
_journal_page_first 6306
_journal_paper_doi 10.1039/c2ce25547b
_journal_volume 14
_journal_year 2012
_chemical_formula_sum 'C34 H42 Cl Cu N7 O7'
_chemical_formula_weight 759.74
_chemical_name_systematic
;
?
;
_space_group_IT_number 2
_symmetry_cell_setting triclinic
_symmetry_space_group_name_Hall '-P 1'
_symmetry_space_group_name_H-M 'P -1'
_atom_sites_solution_hydrogens geom
_atom_sites_solution_primary direct
_atom_sites_solution_secondary difmap
_audit_creation_method SHELXL-97
_cell_angle_alpha 84.637(2)
_cell_angle_beta 69.806(2)
_cell_angle_gamma 85.307(2)
_cell_formula_units_Z 2
_cell_length_a 10.5264(13)
_cell_length_b 12.9839(16)
_cell_length_c 14.3384(17)
_cell_measurement_reflns_used 4720
_cell_measurement_temperature 291(2)
_cell_measurement_theta_max 28.19
_cell_measurement_theta_min 2.53
_cell_volume 1828.6(4)
_computing_cell_refinement SMART
_computing_data_collection 'SMART (Bruker, 2000)'
_computing_data_reduction 'SAINT (Bruker, 2000)'
_computing_molecular_graphics SHELXTL
_computing_publication_material SHELXTL
_computing_structure_refinement SHELXTL
_computing_structure_solution 'SHELXTL (Bruker, 2000)'
_diffrn_ambient_temperature 291(2)
_diffrn_measured_fraction_theta_full 0.989
_diffrn_measured_fraction_theta_max 0.989
_diffrn_measurement_device_type 'Bruker Smart Apex CCD'
_diffrn_measurement_method 'phi and omega scans'
_diffrn_radiation_monochromator graphite
_diffrn_radiation_source 'fine-focus sealed tube'
_diffrn_radiation_type MoK\a
_diffrn_radiation_wavelength 0.71073
_diffrn_reflns_av_R_equivalents 0.0561
_diffrn_reflns_av_sigmaI/netI 0.0654
_diffrn_reflns_limit_h_max 12
_diffrn_reflns_limit_h_min -9
_diffrn_reflns_limit_k_max 15
_diffrn_reflns_limit_k_min -15
_diffrn_reflns_limit_l_max 17
_diffrn_reflns_limit_l_min -17
_diffrn_reflns_number 10842
_diffrn_reflns_theta_full 25.01
_diffrn_reflns_theta_max 25.01
_diffrn_reflns_theta_min 2.06
_exptl_absorpt_coefficient_mu 0.726
_exptl_absorpt_correction_T_max 0.8684
_exptl_absorpt_correction_T_min 0.8336
_exptl_absorpt_correction_type multi-scan
_exptl_absorpt_process_details 'SADABS; Bruker, 2000'
_exptl_crystal_colour blue
_exptl_crystal_density_diffrn 1.380
_exptl_crystal_density_method 'not measured'
_exptl_crystal_description Block
_exptl_crystal_F_000 794
_exptl_crystal_size_max 0.26
_exptl_crystal_size_mid 0.20
_exptl_crystal_size_min 0.20
_refine_diff_density_max 1.335
_refine_diff_density_min -0.611
_refine_diff_density_rms 0.103
_refine_ls_extinction_method none
_refine_ls_goodness_of_fit_ref 1.065
_refine_ls_hydrogen_treatment constr
_refine_ls_matrix_type full
_refine_ls_number_parameters 500
_refine_ls_number_reflns 6377
_refine_ls_number_restraints 0
_refine_ls_restrained_S_all 1.065
_refine_ls_R_factor_all 0.0748
_refine_ls_R_factor_gt 0.0672
_refine_ls_shift/su_max 0.000
_refine_ls_shift/su_mean 0.000
_refine_ls_structure_factor_coef Fsqd
_refine_ls_weighting_details 'calc w=1/[\s^2^(Fo^2^)+(0.1016P)^2^+2.2036P] where P=(Fo^2^+2Fc^2^)/3'
_refine_ls_weighting_scheme calc
_refine_ls_wR_factor_gt 0.1790
_refine_ls_wR_factor_ref 0.1848
_reflns_number_gt 5620
_reflns_number_total 6377
_reflns_threshold_expression >2sigma(I)
_cod_data_source_file c2ce25547b.txt
_cod_data_source_block 110525bm
_cod_depositor_comments
;
The following automatic conversions were performed:

'_symmetry_cell_setting' value 'Triclinic' changed to 'triclinic'
according to /home/saulius/struct/CIF-dictionaries/cif_core.dic
dictionary named 'cif_core.dic' version 2.4.1 from 2010-06-29.

Automatic conversion script
Id: cif_fix_values 1891 2012-01-12 08:04:46Z andrius 
;
_cod_original_sg_symbol_H-M P-1
_cod_database_code 7208526

loop_
_symmetry_equiv_pos_as_xyz
'x, y, z'
'-x, -y, -z'

loop_
_atom_site_label
_atom_site_type_symbol
_atom_site_fract_x
_atom_site_fract_y
_atom_site_fract_z
_atom_site_U_iso_or_equiv
_atom_site_adp_type
_atom_site_occupancy
_atom_site_symmetry_multiplicity
_atom_site_calc_flag
_atom_site_refinement_flags
_atom_site_disorder_assembly
_atom_site_disorder_group
Cu1 Cu 0.52249(4) 0.54560(3) 0.61928(3) 0.02517(18) Uani 1 1 d . . .
C1 C 0.4126(4) 0.7306(3) 0.5352(3) 0.0255(8) Uani 1 1 d . . .
C2 C 0.3021(4) 0.8050(3) 0.5430(3) 0.0312(9) Uani 1 1 d . . .
C3 C 0.3237(4) 0.9004(3) 0.4861(3) 0.0342(9) Uani 1 1 d . . .
H3 H 0.2489 0.9489 0.4929 0.041 Uiso 1 1 calc R . .
C4 C 0.4493(5) 0.9258(3) 0.4208(3) 0.0345(9) Uani 1 1 d . . .
C5 C 0.5562(4) 0.8544(3) 0.4144(3) 0.0314(9) Uani 1 1 d . . .
H5 H 0.6438 0.8709 0.3702 0.038 Uiso 1 1 calc R . .
C6 C 0.5417(4) 0.7585(3) 0.4700(3) 0.0267(8) Uani 1 1 d . . .
C7 C 0.6630(4) 0.6911(3) 0.4555(3) 0.0297(9) Uani 1 1 d . . .
H7 H 0.7442 0.7122 0.4051 0.036 Uiso 1 1 calc R . .
C8 C 0.7942(4) 0.5398(3) 0.4795(3) 0.0369(10) Uani 1 1 d . . .
H8A H 0.8734 0.5828 0.4481 0.044 Uiso 1 1 calc R . .
H8B H 0.7938 0.4891 0.4321 0.044 Uiso 1 1 calc R . .
C9 C 0.8015(4) 0.4839(3) 0.5755(4) 0.0391(10) Uani 1 1 d . . .
H9A H 0.8690 0.4245 0.5607 0.047 Uiso 1 1 calc R . .
H9B H 0.8286 0.5316 0.6144 0.047 Uiso 1 1 calc R . .
C10 C 0.6506(4) 0.3583(3) 0.6822(3) 0.0331(9) Uani 1 1 d . . .
H10 H 0.7300 0.3169 0.6805 0.040 Uiso 1 1 calc R . .
C11 C 0.5225(4) 0.3178(3) 0.7402(3) 0.0296(9) Uani 1 1 d . . .
C12 C 0.5262(5) 0.2201(3) 0.7933(3) 0.0357(10) Uani 1 1 d . . .
H12 H 0.6117 0.1881 0.7905 0.043 Uiso 1 1 calc R . .
C13 C 0.4112(5) 0.1704(3) 0.8484(3) 0.0383(10) Uani 1 1 d . . .
C14 C 0.2886(5) 0.2168(3) 0.8474(3) 0.0354(10) Uani 1 1 d . . .
H14 H 0.2082 0.1817 0.8825 0.042 Uiso 1 1 calc R . .
C15 C 0.2772(4) 0.3129(3) 0.7971(3) 0.0307(9) Uani 1 1 d . . .
C16 C 0.3940(4) 0.3670(3) 0.7439(3) 0.0282(9) Uani 1 1 d . . .
C17 C 0.4173(6) 0.0682(4) 0.9081(4) 0.0528(13) Uani 1 1 d . . .
H17A H 0.5048 0.0311 0.8774 0.079 Uiso 1 1 calc R . .
H17B H 0.3439 0.0260 0.9091 0.079 Uiso 1 1 calc R . .
H17C H 0.4074 0.0817 0.9765 0.079 Uiso 1 1 calc R . .
C18 C 0.1439(4) 0.3559(3) 0.7964(3) 0.0332(9) Uani 1 1 d . . .
H18 H 0.1397 0.4191 0.7583 0.040 Uiso 1 1 calc R . .
C19 C -0.0916(5) 0.3586(4) 0.8342(4) 0.0506(13) Uani 1 1 d . . .
H19A H -0.1313 0.3092 0.8048 0.061 Uiso 1 1 calc R . .
H19B H -0.0732 0.4222 0.7890 0.061 Uiso 1 1 calc R . .
C20 C -0.1913(5) 0.3848(4) 0.9348(4) 0.0570(14) Uani 1 1 d . . .
H20A H -0.2839 0.3923 0.9312 0.068 Uiso 1 1 calc R . .
H20B H -0.1893 0.3270 0.9846 0.068 Uiso 1 1 calc R . .
C21 C -0.1603(5) 0.4835(5) 0.9689(4) 0.0520(13) Uani 1 1 d . . .
H21A H -0.2047 0.4845 1.0420 0.062 Uiso 1 1 calc R . .
H21B H -0.0613 0.4850 0.9537 0.062 Uiso 1 1 calc R . .
C22 C -0.1348(5) 0.6664(4) 0.9211(3) 0.0473(12) Uani 1 1 d . . .
H22A H -0.1260 0.6669 0.9875 0.057 Uiso 1 1 calc R . .
H22B H -0.1891 0.7297 0.9112 0.057 Uiso 1 1 calc R . .
C23 C 0.0058(4) 0.6704(4) 0.8423(3) 0.0425(11) Uani 1 1 d . . .
H23A H 0.0524 0.7289 0.8533 0.051 Uiso 1 1 calc R . .
H23B H 0.0591 0.6057 0.8498 0.051 Uiso 1 1 calc R . .
C24 C 0.0018(4) 0.6833(4) 0.7375(3) 0.0388(10) Uani 1 1 d . . .
H24A H -0.0321 0.6202 0.7223 0.047 Uiso 1 1 calc R . .
H24B H -0.0611 0.7426 0.7319 0.047 Uiso 1 1 calc R . .
C25 C 0.1696(4) 0.7861(3) 0.6095(3) 0.0354(10) Uani 1 1 d . . .
H25 H 0.1003 0.8389 0.6130 0.042 Uiso 1 1 calc R . .
C26 C -0.3540(4) 0.5971(4) 0.9700(3) 0.0424(11) Uani 1 1 d . . .
H26A H -0.3680 0.6413 1.0258 0.051 Uiso 1 1 calc R . .
H26B H -0.3965 0.5308 0.9984 0.051 Uiso 1 1 calc R . .
C27 C -0.4229(4) 0.6498(3) 0.9013(3) 0.0290(9) Uani 1 1 d . . .
C28 C -0.5063(5) 0.7394(3) 0.9233(3) 0.0394(10) Uani 1 1 d . . .
H28 H -0.5160 0.7734 0.9814 0.047 Uiso 1 1 calc R . .
C29 C -0.5751(5) 0.7786(3) 0.8598(3) 0.0416(11) Uani 1 1 d . . .
H29 H -0.6335 0.8392 0.8742 0.050 Uiso 1 1 calc R . .
C30 C -0.5574(4) 0.7288(3) 0.7759(3) 0.0342(9) Uani 1 1 d . . .
H30 H -0.6049 0.7565 0.7328 0.041 Uiso 1 1 calc R . .
C31 C -0.4110(4) 0.6059(3) 0.8136(3) 0.0324(9) Uani 1 1 d . . .
H31 H -0.3525 0.5457 0.7968 0.039 Uiso 1 1 calc R . .
C32 C 0.9350(13) 0.0601(10) 0.8647(10) 0.160(5) Uani 1 1 d . . .
H32A H 0.8545 0.0231 0.8714 0.239 Uiso 1 1 calc R . .
H32B H 0.9545 0.1097 0.8063 0.239 Uiso 1 1 calc R . .
H32C H 0.9186 0.0973 0.9245 0.239 Uiso 1 1 calc R . .
C33 C 1.0561(17) -0.0177(11) 0.8520(12) 0.153(5) Uani 1 1 d . . .
C36 C 0.4703(5) 1.0280(3) 0.3586(3) 0.0419(11) Uani 1 1 d . . .
H36A H 0.4330 1.0263 0.3050 0.063 Uiso 1 1 calc R . .
H36B H 0.5675 1.0394 0.3298 0.063 Uiso 1 1 calc R . .
H36C H 0.4242 1.0844 0.4008 0.063 Uiso 1 1 calc R . .
O1 O 0.3885(3) 0.6417(2) 0.5887(2) 0.0281(6) Uani 1 1 d . . .
O2 O 0.3808(3) 0.4587(2) 0.6992(2) 0.0294(6) Uani 1 1 d . . .
Cl1 Cl 0.9713(9) 0.8097(6) 0.4390(6) 0.0634(15) Uani 0.60 1 d P A 1
O3 O 1.1005(11) 0.8583(9) 0.4135(9) 0.096(3) Uani 0.60 1 d P A 1
O4 O 0.8652(11) 0.8819(9) 0.4417(12) 0.125(4) Uani 0.60 1 d P A 1
O5 O 0.9444(15) 0.7404(12) 0.5278(10) 0.123(5) Uani 0.60 1 d P A 1
O6 O 0.9894(7) 0.7414(6) 0.3595(6) 0.075(2) Uani 0.60 1 d P A 1
Cl1' Cl 0.9940(12) 0.8415(9) 0.4119(10) 0.070(3) Uani 0.40 1 d P B 2
O3' O 0.8965(13) 0.8666(12) 0.3639(11) 0.083(4) Uani 0.40 1 d P B 2
O4' O 1.1320(16) 0.8615(13) 0.3393(14) 0.095(4) Uani 0.40 1 d P B 2
O5' O 0.995(2) 0.7352(19) 0.456(2) 0.126(7) Uani 0.40 1 d P B 2
O6' O 0.9756(16) 0.9166(12) 0.4896(12) 0.111(5) Uani 0.40 1 d P B 2
O7 O 0.1553(9) 0.0742(7) 0.3056(9) 0.217(5) Uani 1 1 d . . .
H7A H 0.1426 0.0098 0.3100 0.326 Uiso 1 1 d R . .
H7B H 0.1576 0.0895 0.3614 0.326 Uiso 1 1 d R . .
N1 N 0.6678(3) 0.6055(3) 0.5057(2) 0.0291(7) Uani 1 1 d . . .
N2 N 0.6658(4) 0.4475(3) 0.6319(3) 0.0334(8) Uani 1 1 d . . .
N3 N 0.0353(4) 0.3128(3) 0.8439(3) 0.0480(10) Uani 1 1 d . . .
N4 N -0.2078(4) 0.5765(3) 0.9200(3) 0.0387(9) Uani 1 1 d . . .
N5 N 0.1366(3) 0.7012(3) 0.6662(3) 0.0351(8) Uani 1 1 d . . .
H5A H 0.2000 0.6513 0.6610 0.042 Uiso 1 1 calc R . .
N6 N -0.4764(3) 0.6427(3) 0.7509(2) 0.0315(8) Uani 1 1 d . . .
N7 N 1.1479(14) -0.0732(11) 0.8213(12) 0.204(6) Uani 1 1 d . . .

loop_
_atom_site_aniso_label
_atom_site_aniso_U_11
_atom_site_aniso_U_22
_atom_site_aniso_U_33
_atom_site_aniso_U_23
_atom_site_aniso_U_13
_atom_site_aniso_U_12
Cu1 0.0241(3) 0.0256(3) 0.0270(3) -0.00103(18) -0.0116(2) 0.00400(18)
C1 0.030(2) 0.030(2) 0.0206(19) -0.0004(15) -0.0142(16) -0.0014(16)
C2 0.032(2) 0.034(2) 0.029(2) 0.0041(17) -0.0135(17) 0.0007(17)
C3 0.039(2) 0.033(2) 0.033(2) 0.0032(17) -0.0169(19) 0.0038(18)
C4 0.045(3) 0.033(2) 0.027(2) 0.0032(17) -0.0157(19) -0.0050(19)
C5 0.034(2) 0.037(2) 0.022(2) -0.0010(16) -0.0079(17) -0.0047(18)
C6 0.031(2) 0.032(2) 0.0185(18) -0.0034(15) -0.0096(16) -0.0024(16)
C7 0.030(2) 0.037(2) 0.0217(19) -0.0037(16) -0.0074(16) -0.0048(17)
C8 0.029(2) 0.036(2) 0.041(2) -0.0089(19) -0.0057(19) 0.0040(18)
C9 0.027(2) 0.036(2) 0.056(3) -0.006(2) -0.017(2) 0.0075(18)
C10 0.039(2) 0.032(2) 0.034(2) -0.0090(17) -0.0195(19) 0.0104(18)
C11 0.040(2) 0.027(2) 0.028(2) -0.0067(16) -0.0186(18) 0.0063(17)
C12 0.051(3) 0.029(2) 0.034(2) -0.0068(18) -0.025(2) 0.0113(19)
C13 0.061(3) 0.026(2) 0.030(2) 0.0010(17) -0.020(2) 0.005(2)
C14 0.051(3) 0.028(2) 0.028(2) -0.0012(17) -0.0144(19) -0.0044(19)
C15 0.043(2) 0.029(2) 0.025(2) -0.0029(16) -0.0166(18) 0.0000(18)
C16 0.041(2) 0.0251(19) 0.0220(19) -0.0029(15) -0.0157(17) 0.0020(17)
C17 0.080(4) 0.030(2) 0.054(3) 0.008(2) -0.034(3) 0.001(2)
C18 0.043(3) 0.029(2) 0.029(2) 0.0026(16) -0.0151(19) -0.0041(18)
C19 0.044(3) 0.046(3) 0.071(4) 0.010(2) -0.033(3) -0.013(2)
C20 0.035(3) 0.063(3) 0.070(4) 0.027(3) -0.020(3) -0.014(2)
C21 0.033(3) 0.086(4) 0.035(3) 0.014(2) -0.015(2) -0.002(2)
C22 0.037(3) 0.071(3) 0.034(2) -0.011(2) -0.008(2) -0.012(2)
C23 0.031(2) 0.061(3) 0.037(3) -0.005(2) -0.0125(19) -0.008(2)
C24 0.025(2) 0.049(3) 0.039(2) 0.007(2) -0.0098(18) -0.0037(19)
C25 0.030(2) 0.039(2) 0.036(2) 0.0044(18) -0.0131(18) 0.0043(18)
C26 0.028(2) 0.071(3) 0.027(2) 0.005(2) -0.0107(18) -0.007(2)
C27 0.026(2) 0.044(2) 0.0193(19) -0.0003(16) -0.0085(16) -0.0092(17)
C28 0.048(3) 0.038(2) 0.032(2) -0.0076(19) -0.010(2) -0.009(2)
C29 0.055(3) 0.031(2) 0.039(3) -0.0065(19) -0.016(2) 0.004(2)
C30 0.043(2) 0.028(2) 0.032(2) 0.0003(17) -0.0153(19) -0.0002(18)
C31 0.030(2) 0.040(2) 0.027(2) -0.0053(17) -0.0109(17) 0.0057(17)
C32 0.157(11) 0.155(11) 0.170(12) 0.003(9) -0.067(10) 0.003(10)
C33 0.151(12) 0.123(11) 0.193(14) -0.030(9) -0.062(11) -0.017(9)
C36 0.052(3) 0.037(2) 0.036(2) 0.0066(19) -0.016(2) -0.005(2)
O1 0.0288(14) 0.0276(14) 0.0287(14) 0.0050(11) -0.0127(12) -0.0017(11)
O2 0.0321(15) 0.0249(13) 0.0331(15) 0.0042(11) -0.0156(12) 0.0022(11)
Cl1 0.047(2) 0.071(4) 0.087(4) -0.012(3) -0.040(3) -0.004(2)
O3 0.072(7) 0.108(7) 0.123(9) -0.006(7) -0.052(7) -0.019(5)
O4 0.087(7) 0.108(8) 0.189(13) -0.051(9) -0.059(9) 0.037(6)
O5 0.142(11) 0.151(11) 0.098(8) -0.014(9) -0.060(8) -0.036(9)
O6 0.067(5) 0.076(5) 0.077(5) -0.030(4) -0.008(4) -0.013(4)
Cl1' 0.050(5) 0.069(6) 0.103(8) -0.026(4) -0.040(5) 0.011(4)
O3' 0.055(7) 0.100(10) 0.102(10) 0.009(8) -0.039(7) -0.008(7)
O4' 0.079(10) 0.097(10) 0.115(12) -0.016(10) -0.040(10) 0.005(7)
O5' 0.124(16) 0.105(14) 0.15(2) -0.002(15) -0.053(15) 0.017(12)
O6' 0.114(11) 0.101(10) 0.132(13) -0.041(9) -0.056(10) 0.016(9)
O7 0.200(9) 0.134(7) 0.384(16) 0.036(8) -0.200(11) 0.006(6)
N1 0.0262(17) 0.0325(18) 0.0280(17) -0.0060(14) -0.0082(14) 0.0022(14)
N2 0.0333(19) 0.0335(19) 0.0349(19) -0.0042(15) -0.0149(15) 0.0057(15)
N3 0.043(2) 0.040(2) 0.064(3) 0.0134(19) -0.024(2) -0.0081(18)
N4 0.0277(19) 0.061(2) 0.0293(19) 0.0047(17) -0.0128(15) -0.0073(17)
N5 0.0302(19) 0.041(2) 0.0329(19) 0.0083(15) -0.0113(15) -0.0040(15)
N6 0.039(2) 0.0304(18) 0.0297(18) -0.0024(14) -0.0185(15) 0.0028(15)
N7 0.175(12) 0.165(12) 0.257(16) -0.012(11) -0.061(12) 0.020(10)

loop_
_atom_type_symbol
_atom_type_description
_atom_type_scat_dispersion_real
_atom_type_scat_dispersion_imag
_atom_type_scat_source
C C 0.0033 0.0016 'International Tables Vol C Tables 4.2.6.8 and 6.1.1.4'
H H 0.0000 0.0000 'International Tables Vol C Tables 4.2.6.8 and 6.1.1.4'
N N 0.0061 0.0033 'International Tables Vol C Tables 4.2.6.8 and 6.1.1.4'
O O 0.0106 0.0060 'International Tables Vol C Tables 4.2.6.8 and 6.1.1.4'
Cl Cl 0.1484 0.1585 'International Tables Vol C Tables 4.2.6.8 and 6.1.1.4'
Cu Cu 0.3201 1.2651 'International Tables Vol C Tables 4.2.6.8 and 6.1.1.4'

loop_
_geom_angle_atom_site_label_1
_geom_angle_atom_site_label_2
_geom_angle_atom_site_label_3
_geom_angle
_geom_angle_site_symmetry_3
O2 Cu1 N2 93.72(13) .
O2 Cu1 O1 89.72(11) .
N2 Cu1 O1 172.75(13) .
O2 Cu1 N1 161.90(13) .
N2 Cu1 N1 83.76(14) .
O1 Cu1 N1 90.99(12) .
O2 Cu1 N6 95.86(12) 1_655
N2 Cu1 N6 93.92(13) 1_655
O1 Cu1 N6 92.07(11) 1_655
N1 Cu1 N6 102.19(13) 1_655
O1 C1 C6 124.3(3) .
O1 C1 C2 118.8(3) .
C6 C1 C2 116.9(3) .
C3 C2 C25 118.3(4) .
C3 C2 C1 120.4(4) .
C25 C2 C1 121.3(4) .
C4 C3 C2 122.2(4) .
C4 C3 H3 118.9 .
C2 C3 H3 118.9 .
C3 C4 C5 117.3(4) .
C3 C4 C36 121.6(4) .
C5 C4 C36 121.1(4) .
C4 C5 C6 123.2(4) .
C4 C5 H5 118.4 .
C6 C5 H5 118.4 .
C5 C6 C1 119.9(4) .
C5 C6 C7 117.2(4) .
C1 C6 C7 122.9(4) .
N1 C7 C6 124.4(4) .
N1 C7 H7 117.8 .
C6 C7 H7 117.8 .
N1 C8 C9 107.1(3) .
N1 C8 H8A 110.3 .
C9 C8 H8A 110.3 .
N1 C8 H8B 110.3 .
C9 C8 H8B 110.3 .
H8A C8 H8B 108.5 .
N2 C9 C8 107.1(3) .
N2 C9 H9A 110.3 .
C8 C9 H9A 110.3 .
N2 C9 H9B 110.3 .
C8 C9 H9B 110.3 .
H9A C9 H9B 108.6 .
N2 C10 C11 124.5(4) .
N2 C10 H10 117.8 .
C11 C10 H10 117.8 .
C12 C11 C10 116.4(4) .
C12 C11 C16 119.2(4) .
C10 C11 C16 124.3(4) .
C13 C12 C11 122.6(4) .
C13 C12 H12 118.7 .
C11 C12 H12 118.7 .
C12 C13 C14 117.3(4) .
C12 C13 C17 121.7(4) .
C14 C13 C17 121.0(5) .
C13 C14 C15 123.1(4) .
C13 C14 H14 118.4 .
C15 C14 H14 118.4 .
C14 C15 C16 120.1(4) .
C14 C15 C18 120.2(4) .
C16 C15 C18 119.7(4) .
O2 C16 C15 119.2(3) .
O2 C16 C11 123.3(4) .
C15 C16 C11 117.5(3) .
C13 C17 H17A 109.5 .
C13 C17 H17B 109.5 .
H17A C17 H17B 109.5 .
C13 C17 H17C 109.5 .
H17A C17 H17C 109.5 .
H17B C17 H17C 109.5 .
N3 C18 C15 123.1(4) .
N3 C18 H18 118.5 .
C15 C18 H18 118.5 .
N3 C19 C20 110.5(4) .
N3 C19 H19A 109.5 .
C20 C19 H19A 109.5 .
N3 C19 H19B 109.5 .
C20 C19 H19B 109.5 .
H19A C19 H19B 108.1 .
C21 C20 C19 112.5(4) .
C21 C20 H20A 109.1 .
C19 C20 H20A 109.1 .
C21 C20 H20B 109.1 .
C19 C20 H20B 109.1 .
H20A C20 H20B 107.8 .
N4 C21 C20 111.8(4) .
N4 C21 H21A 109.2 .
C20 C21 H21A 109.2 .
N4 C21 H21B 109.2 .
C20 C21 H21B 109.2 .
H21A C21 H21B 107.9 .
N4 C22 C23 114.3(4) .
N4 C22 H22A 108.7 .
C23 C22 H22A 108.7 .
N4 C22 H22B 108.7 .
C23 C22 H22B 108.7 .
H22A C22 H22B 107.6 .
C24 C23 C22 112.7(4) .
C24 C23 H23A 109.0 .
C22 C23 H23A 109.0 .
C24 C23 H23B 109.0 .
C22 C23 H23B 109.0 .
H23A C23 H23B 107.8 .
N5 C24 C23 110.4(3) .
N5 C24 H24A 109.6 .
C23 C24 H24A 109.6 .
N5 C24 H24B 109.6 .
C23 C24 H24B 109.6 .
H24A C24 H24B 108.1 .
N5 C25 C2 124.3(4) .
N5 C25 H25 117.9 .
C2 C25 H25 117.9 .
N4 C26 C27 112.8(3) .
N4 C26 H26A 109.0 .
C27 C26 H26A 109.0 .
N4 C26 H26B 109.0 .
C27 C26 H26B 109.0 .
H26A C26 H26B 107.8 .
C28 C27 C31 116.9(4) .
C28 C27 C26 123.0(4) .
C31 C27 C26 120.1(4) .
C29 C28 C27 119.5(4) .
C29 C28 H28 120.2 .
C27 C28 H28 120.2 .
C30 C29 C28 118.9(4) .
C30 C29 H29 120.6 .
C28 C29 H29 120.6 .
N6 C30 C29 123.7(4) .
N6 C30 H30 118.2 .
C29 C30 H30 118.2 .
N6 C31 C27 124.6(4) .
N6 C31 H31 117.7 .
C27 C31 H31 117.7 .
C33 C32 H32A 109.5 .
C33 C32 H32B 109.5 .
H32A C32 H32B 109.5 .
C33 C32 H32C 109.5 .
H32A C32 H32C 109.5 .
H32B C32 H32C 109.5 .
N7 C33 C32 164.9(18) .
C4 C36 H36A 109.5 .
C4 C36 H36B 109.5 .
H36A C36 H36B 109.5 .
C4 C36 H36C 109.5 .
H36A C36 H36C 109.5 .
H36B C36 H36C 109.5 .
C1 O1 Cu1 126.2(2) .
C16 O2 Cu1 127.4(3) .
O4 Cl1 O5 113.5(11) .
O4 Cl1 O6 108.7(8) .
O5 Cl1 O6 104.1(8) .
O4 Cl1 O3 112.2(8) .
O5 Cl1 O3 112.1(9) .
O6 Cl1 O3 105.5(8) .
O3' Cl1' O5' 115.7(14) .
O3' Cl1' O4' 109.1(11) .
O5' Cl1' O4' 108.6(13) .
O3' Cl1' O6' 109.5(12) .
O5' Cl1' O6' 109.9(15) .
O4' Cl1' O6' 103.3(11) .
H7A O7 H7B 107.7 .
C7 N1 C8 119.6(4) .
C7 N1 Cu1 127.6(3) .
C8 N1 Cu1 112.8(3) .
C10 N2 C9 121.0(3) .
C10 N2 Cu1 126.6(3) .
C9 N2 Cu1 112.4(3) .
C18 N3 C19 119.0(4) .
C22 N4 C26 110.0(4) .
C22 N4 C21 111.3(4) .
C26 N4 C21 109.9(4) .
C25 N5 C24 124.4(4) .
C25 N5 H5A 117.8 .
C24 N5 H5A 117.8 .
C31 N6 C30 116.4(3) .
C31 N6 Cu1 121.2(3) 1_455
C30 N6 Cu1 121.7(3) 1_455

loop_
_geom_bond_atom_site_label_1
_geom_bond_atom_site_label_2
_geom_bond_distance
_geom_bond_site_symmetry_2
Cu1 O2 1.914(3) .
Cu1 N2 1.939(3) .
Cu1 O1 1.943(3) .
Cu1 N1 1.958(3) .
Cu1 N6 2.369(3) 1_655
C1 O1 1.316(5) .
C1 C6 1.412(6) .
C1 C2 1.430(5) .
C2 C3 1.407(6) .
C2 C25 1.418(6) .
C3 C4 1.375(6) .
C3 H3 0.9500 .
C4 C5 1.382(6) .
C4 C36 1.515(6) .
C5 C6 1.403(6) .
C5 H5 0.9500 .
C6 C7 1.452(6) .
C7 N1 1.274(5) .
C7 H7 0.9500 .
C8 N1 1.473(5) .
C8 C9 1.517(6) .
C8 H8A 0.9900 .
C8 H8B 0.9900 .
C9 N2 1.470(6) .
C9 H9A 0.9900 .
C9 H9B 0.9900 .
C10 N2 1.297(5) .
C10 C11 1.430(6) .
C10 H10 0.9500 .
C11 C12 1.422(6) .
C11 C16 1.434(6) .
C12 C13 1.371(7) .
C12 H12 0.9500 .
C13 C14 1.384(6) .
C13 C17 1.520(6) .
C14 C15 1.399(6) .
C14 H14 0.9500 .
C15 C16 1.407(6) .
C15 C18 1.470(6) .
C16 O2 1.319(5) .
C17 H17A 0.9800 .
C17 H17B 0.9800 .
C17 H17C 0.9800 .
C18 N3 1.257(6) .
C18 H18 0.9500 .
C19 N3 1.463(6) .
C19 C20 1.512(8) .
C19 H19A 0.9900 .
C19 H19B 0.9900 .
C20 C21 1.510(8) .
C20 H20A 0.9900 .
C20 H20B 0.9900 .
C21 N4 1.478(6) .
C21 H21A 0.9900 .
C21 H21B 0.9900 .
C22 N4 1.452(6) .
C22 C23 1.522(6) .
C22 H22A 0.9900 .
C22 H22B 0.9900 .
C23 C24 1.511(6) .
C23 H23A 0.9900 .
C23 H23B 0.9900 .
C24 N5 1.456(5) .
C24 H24A 0.9900 .
C24 H24B 0.9900 .
C25 N5 1.303(5) .
C25 H25 0.9500 .
C26 N4 1.470(6) .
C26 C27 1.500(6) .
C26 H26A 0.9900 .
C26 H26B 0.9900 .
C27 C28 1.391(6) .
C27 C31 1.391(5) .
C28 C29 1.386(6) .
C28 H28 0.9500 .
C29 C30 1.368(6) .
C29 H29 0.9500 .
C30 N6 1.346(5) .
C30 H30 0.9500 .
C31 N6 1.343(5) .
C31 H31 0.9500 .
C32 C33 1.530(17) .
C32 H32A 0.9800 .
C32 H32B 0.9800 .
C32 H32C 0.9800 .
C33 N7 1.140(15) .
C36 H36A 0.9800 .
C36 H36B 0.9800 .
C36 H36C 0.9800 .
Cl1 O4 1.390(13) .
Cl1 O5 1.446(16) .
Cl1 O6 1.461(12) .
Cl1 O3 1.462(12) .
Cl1' O3' 1.424(18) .
Cl1' O5' 1.46(2) .
Cl1' O4' 1.49(2) .
Cl1' O6' 1.50(2) .
O7 H7A 0.8500 .
O7 H7B 0.8500 .
N5 H5A 0.8800 .
N6 Cu1 2.369(3) 1_455

loop_
_geom_hbond_atom_site_label_D
_geom_hbond_atom_site_label_H
_geom_hbond_atom_site_label_A
_geom_hbond_distance_DH
_geom_hbond_distance_HA
_geom_hbond_distance_DA
_geom_hbond_angle_DHA
_geom_hbond_site_symmetry_A
C24 H24B O7 0.99 2.58 3.538(9) 162.1 2_566
C19 H19A O6 0.99 2.43 2.989(9) 115.2 2_666
C8 H8A O6 0.99 2.49 3.411(9) 154.7 .
C7 H7 O6 0.95 2.49 3.325(8) 147.4 .
C3 H3 O4 0.95 2.52 3.350(11) 146.7 2_676
O7 H7A O3 0.85 2.33 3.069(15) 146.2 1_445

loop_
_geom_torsion_atom_site_label_1
_geom_torsion_atom_site_label_2
_geom_torsion_atom_site_label_3
_geom_torsion_atom_site_label_4
_geom_torsion
_geom_torsion_site_symmetry_1
_geom_torsion_site_symmetry_4
O1 C1 C2 C3 -179.2(4) . .
C6 C1 C2 C3 1.0(6) . .
O1 C1 C2 C25 2.4(6) . .
C6 C1 C2 C25 -177.4(4) . .
C25 C2 C3 C4 179.0(4) . .
C1 C2 C3 C4 0.6(6) . .
C2 C3 C4 C5 -1.4(6) . .
C2 C3 C4 C36 178.8(4) . .
C3 C4 C5 C6 0.6(6) . .
C36 C4 C5 C6 -179.6(4) . .
C4 C5 C6 C1 1.0(6) . .
C4 C5 C6 C7 179.9(4) . .
O1 C1 C6 C5 178.5(3) . .
C2 C1 C6 C5 -1.8(5) . .
O1 C1 C6 C7 -0.4(6) . .
C2 C1 C6 C7 179.4(3) . .
C5 C6 C7 N1 174.5(4) . .
C1 C6 C7 N1 -6.6(6) . .
N1 C8 C9 N2 43.6(4) . .
N2 C10 C11 C12 -177.7(4) . .
N2 C10 C11 C16 5.2(6) . .
C10 C11 C12 C13 -177.2(4) . .
C16 C11 C12 C13 0.0(6) . .
C11 C12 C13 C14 2.8(6) . .
C11 C12 C13 C17 -177.3(4) . .
C12 C13 C14 C15 -3.0(6) . .
C17 C13 C14 C15 177.1(4) . .
C13 C14 C15 C16 0.3(6) . .
C13 C14 C15 C18 177.9(4) . .
C14 C15 C16 O2 -178.2(3) . .
C18 C15 C16 O2 4.2(5) . .
C14 C15 C16 C11 2.6(5) . .
C18 C15 C16 C11 -175.0(3) . .
C12 C11 C16 O2 178.1(3) . .
C10 C11 C16 O2 -4.9(6) . .
C12 C11 C16 C15 -2.8(5) . .
C10 C11 C16 C15 174.3(3) . .
C14 C15 C18 N3 3.9(6) . .
C16 C15 C18 N3 -178.5(4) . .
N3 C19 C20 C21 78.2(5) . .
C19 C20 C21 N4 79.0(5) . .
N4 C22 C23 C24 65.6(6) . .
C22 C23 C24 N5 172.1(4) . .
C3 C2 C25 N5 -180.0(4) . .
C1 C2 C25 N5 -1.6(7) . .
N4 C26 C27 C28 -128.9(5) . .
N4 C26 C27 C31 54.8(6) . .
C31 C27 C28 C29 1.7(6) . .
C26 C27 C28 C29 -174.8(4) . .
C27 C28 C29 C30 -1.0(7) . .
C28 C29 C30 N6 0.1(7) . .
C28 C27 C31 N6 -1.6(6) . .
C26 C27 C31 N6 174.9(4) . .
C6 C1 O1 Cu1 17.5(5) . .
C2 C1 O1 Cu1 -162.3(3) . .
O2 Cu1 O1 C1 177.1(3) . .
N2 Cu1 O1 C1 -64.4(11) . .
N1 Cu1 O1 C1 -21.0(3) . .
N6 Cu1 O1 C1 81.3(3) 1_655 .
C15 C16 O2 Cu1 -177.9(3) . .
C11 C16 O2 Cu1 1.2(5) . .
N2 Cu1 O2 C16 1.4(3) . .
O1 Cu1 O2 C16 175.0(3) . .
N1 Cu1 O2 C16 82.7(5) . .
N6 Cu1 O2 C16 -92.9(3) 1_655 .
C6 C7 N1 C8 175.5(4) . .
C6 C7 N1 Cu1 -4.4(6) . .
C9 C8 N1 C7 148.0(4) . .
C9 C8 N1 Cu1 -32.1(4) . .
O2 Cu1 N1 C7 106.9(5) . .
N2 Cu1 N1 C7 -170.3(4) . .
O1 Cu1 N1 C7 14.7(3) . .
N6 Cu1 N1 C7 -77.6(3) 1_655 .
O2 Cu1 N1 C8 -73.1(5) . .
N2 Cu1 N1 C8 9.8(3) . .
O1 Cu1 N1 C8 -165.2(3) . .
N6 Cu1 N1 C8 102.5(3) 1_655 .
C11 C10 N2 C9 179.0(4) . .
C11 C10 N2 Cu1 -1.7(6) . .
C8 C9 N2 C10 142.0(4) . .
C8 C9 N2 Cu1 -37.4(4) . .
O2 Cu1 N2 C10 -1.2(4) . .
O1 Cu1 N2 C10 -119.4(10) . .
N1 Cu1 N2 C10 -163.2(4) . .
N6 Cu1 N2 C10 95.0(3) 1_655 .
O2 Cu1 N2 C9 178.1(3) . .
O1 Cu1 N2 C9 59.9(11) . .
N1 Cu1 N2 C9 16.1(3) . .
N6 Cu1 N2 C9 -85.7(3) 1_655 .
C15 C18 N3 C19 -176.7(4) . .
C20 C19 N3 C18 -121.6(5) . .
C23 C22 N4 C26 -159.2(4) . .
C23 C22 N4 C21 78.8(5) . .
C27 C26 N4 C22 86.5(5) . .
C27 C26 N4 C21 -150.7(4) . .
C20 C21 N4 C22 -157.6(4) . .
C20 C21 N4 C26 80.4(5) . .
C2 C25 N5 C24 177.4(4) . .
C23 C24 N5 C25 -116.1(5) . .
C27 C31 N6 C30 0.8(6) . .
C27 C31 N6 Cu1 -169.3(3) . 1_455
C29 C30 N6 C31 0.0(6) . .
C29 C30 N6 Cu1 170.0(4) . 1_455
